data_7117600
loop_
_publ_author_name
'Braunschweig, Holger'
'Ewing, William C.'
'Ferkinghoff, Katharina'
'Hermann, Alexander'
'Kramer, Thomas'
'Shang, Rong'
'Siedler, Eva'
'Werner, Christine'

_publ_section_title
;
 Activation of boryl-, borylene and metalloborylene complexes by
 isonitriles.
;
_journal_issue 65
_journal_name_full 'Chemical communications (Cambridge, England)'
_journal_page_first 13032
_journal_page_last 13035
_journal_paper_doi 10.1039/c5cc04712a
_journal_volume 51
_journal_year 2015
_chemical_formula_moiety '2(C17 H24 B Cl2 Fe N O2), C7 H8'
_chemical_formula_sum 'C41 H56 B2 Cl4 Fe2 N2 O4'
_chemical_formula_weight 916.00
_chemical_name_common
;
?
;
_chemical_name_systematic
; 
?
;
_space_group_IT_number 14
_symmetry_cell_setting monoclinic
_symmetry_space_group_name_Hall '-P 2ybc'
_symmetry_space_group_name_H-M 'P 1 21/c 1'
_atom_sites_solution_hydrogens geom
_atom_sites_solution_primary direct
_atom_sites_solution_secondary difmap
_audit_creation_method SHELXL-97
_audit_update_record
;
2015-04-21 deposited with the CCDC.
2015-07-08 downloaded from the CCDC.
;
_cell_angle_alpha 90.00
_cell_angle_beta 100.259(15)
_cell_angle_gamma 90.00
_cell_formula_units_Z 2
_cell_length_a 9.156(5)
_cell_length_b 10.840(6)
_cell_length_c 22.940(12)
_cell_measurement_reflns_used 9986
_cell_measurement_temperature 100(2)
_cell_measurement_theta_max 26.74
_cell_measurement_theta_min 2.26
_cell_volume 2240(2)
_computing_cell_refinement 'Saint+ ver. 7.68A (Bruker AXS)'
_computing_data_collection 'APEX2 ver. 2010.3 (Bruker AXS)'
_computing_data_reduction 'Saint+ ver. 7.68A (Bruker AXS)'
_computing_molecular_graphics 'XP ver. 5.1 (Bruker AXS, 1998)'
_computing_publication_material 'SHELXL-97 (Sheldrick, 2008)'
_computing_structure_refinement 'SHELXL-97 (Sheldrick, 1997)'
_computing_structure_solution 'SHELXS-97 (Sheldrick, 1990)'
_diffrn_ambient_temperature 100(2)
_diffrn_detector_area_resol_mean 8.333
_diffrn_measured_fraction_theta_full 0.999
_diffrn_measured_fraction_theta_max 0.999
_diffrn_measurement_device_type 'Bruker X8-APEX II'
_diffrn_measurement_method '\f and \w scans'
_diffrn_radiation_monochromator 'multi-layer mirror'
_diffrn_radiation_source 'rotating anode'
_diffrn_radiation_type MoK\a
_diffrn_radiation_wavelength 0.71073
_diffrn_reflns_av_R_equivalents 0.0205
_diffrn_reflns_av_sigmaI/netI 0.0158
_diffrn_reflns_limit_h_max 11
_diffrn_reflns_limit_h_min -11
_diffrn_reflns_limit_k_max 13
_diffrn_reflns_limit_k_min -13
_diffrn_reflns_limit_l_max 26
_diffrn_reflns_limit_l_min -28
_diffrn_reflns_number 23423
_diffrn_reflns_theta_full 26.37
_diffrn_reflns_theta_max 26.37
_diffrn_reflns_theta_min 2.08
_exptl_absorpt_coefficient_mu 0.927
_exptl_absorpt_correction_T_max 0.7454
_exptl_absorpt_correction_T_min 0.6932
_exptl_absorpt_correction_type multi-scan
_exptl_absorpt_process_details 'Sadabs 2008/1 (Bruker 2008)'
_exptl_crystal_colour yellow
_exptl_crystal_density_diffrn 1.358
_exptl_crystal_density_method 'not measured'
_exptl_crystal_description block
_exptl_crystal_F_000 956
_exptl_crystal_recrystallization_method 'Re-crystallisation from solvent: '
_exptl_crystal_size_max 0.25
_exptl_crystal_size_mid 0.21
_exptl_crystal_size_min 0.19
_refine_diff_density_max 0.312
_refine_diff_density_min -0.179
_refine_diff_density_rms 0.045
_refine_ls_extinction_method none
_refine_ls_goodness_of_fit_ref 1.033
_refine_ls_hydrogen_treatment constr
_refine_ls_matrix_type full
_refine_ls_number_parameters 290
_refine_ls_number_reflns 4585
_refine_ls_number_restraints 0
_refine_ls_restrained_S_all 1.033
_refine_ls_R_factor_all 0.0265
_refine_ls_R_factor_gt 0.0231
_refine_ls_shift/su_max 0.003
_refine_ls_shift/su_mean 0.000
_refine_ls_structure_factor_coef Fsqd
_refine_ls_weighting_details 'calc w=1/[\s^2^(Fo^2^)+(0.0281P)^2^+1.0713P] where P=(Fo^2^+2Fc^2^)/3'
_refine_ls_weighting_scheme calc
_refine_ls_wR_factor_gt 0.0571
_refine_ls_wR_factor_ref 0.0592
_reflns_number_gt 4151
_reflns_number_total 4585
_reflns_threshold_expression >2sigma(I)
_cod_data_source_file c5cc04712a2.cif
_cod_data_source_block 2
_cod_depositor_comments
;
The following automatic conversions were performed:

'_symmetry_cell_setting' value 'Monoclinic' changed to 'monoclinic'
according to
/usr/data/users/saulius/crontab/automatic-downloads/current/RSC/lib/dictionaries/cif_core.dic
dictionary named 'cif_core.dic' version 2.4.2 from 2011-04-26.

Automatic conversion script
Id: cif_fix_values 3271 2015-04-21 07:52:19Z andrius 
;
_cod_original_sg_symbol_H-M P2(1)/c
_cod_database_code 7117600

loop_
_symmetry_equiv_pos_as_xyz
'x, y, z'
'-x, y+1/2, -z+1/2'
'-x, -y, -z'
'x, -y-1/2, z-1/2'

loop_
_atom_site_label
_atom_site_type_symbol
_atom_site_fract_x
_atom_site_fract_y
_atom_site_fract_z
_atom_site_U_iso_or_equiv
_atom_site_adp_type
_atom_site_occupancy
_atom_site_symmetry_multiplicity
_atom_site_calc_flag
_atom_site_refinement_flags
_atom_site_disorder_assembly
_atom_site_disorder_group
Fe1 Fe 0.761862(19) 0.777004(16) 0.350777(8) 0.01431(6) Uani 1 1 d . . .
Cl1 Cl 0.81146(4) 1.11832(3) 0.473491(15) 0.02443(9) Uani 1 1 d . . .
Cl2 Cl 0.59314(4) 1.17017(3) 0.359636(16) 0.02586(9) Uani 1 1 d . . .
C12 C 0.72517(16) 0.71064(13) 0.43328(6) 0.0209(3) Uani 1 1 d . . .
O2 O 1.07692(12) 0.73122(10) 0.36009(6) 0.0340(3) Uani 1 1 d . . .
C15 C 0.54287(15) 0.71438(12) 0.35028(6) 0.0192(3) Uani 1 1 d . . .
O1 O 0.69353(11) 0.82233(11) 0.22401(5) 0.0301(2) Uani 1 1 d . . .
C11 C 0.59408(15) 0.77245(12) 0.40525(6) 0.0198(3) Uani 1 1 d . . .
N22 N 0.86786(12) 1.04434(10) 0.35931(5) 0.0180(2) Uani 1 1 d . . .
C21 C 0.78968(14) 0.94922(12) 0.36856(6) 0.0160(3) Uani 1 1 d . . .
C2 C 0.95309(16) 0.75226(12) 0.35629(7) 0.0210(3) Uani 1 1 d . . .
C1 C 0.72248(14) 0.80643(13) 0.27394(7) 0.0198(3) Uani 1 1 d . . .
C18 C 0.86693(17) 0.51101(15) 0.41044(8) 0.0346(4) Uani 1 1 d . . .
H18A H 0.8259 0.4400 0.4285 0.052 Uiso 1 1 calc R . .
H18B H 0.9515 0.5444 0.4382 0.052 Uiso 1 1 calc R . .
H18C H 0.8999 0.4849 0.3740 0.052 Uiso 1 1 calc R . .
C13 C 0.74967(15) 0.60867(12) 0.39611(7) 0.0209(3) Uani 1 1 d . . .
C19 C 0.61756(18) 0.51797(14) 0.29584(7) 0.0302(3) Uani 1 1 d . . .
H19A H 0.5578 0.4492 0.3064 0.045 Uiso 1 1 calc R . .
H19B H 0.7145 0.4871 0.2900 0.045 Uiso 1 1 calc R . .
H19C H 0.5665 0.5565 0.2592 0.045 Uiso 1 1 calc R . .
C23 C 0.99140(15) 1.08624(13) 0.33008(6) 0.0211(3) Uani 1 1 d . . .
C14 C 0.63880(15) 0.61150(12) 0.34477(6) 0.0196(3) Uani 1 1 d . . .
C24 C 0.97746(17) 1.02751(15) 0.26922(7) 0.0270(3) Uani 1 1 d . . .
H24A H 1.0552 1.0600 0.2491 0.041 Uiso 1 1 calc R . .
H24B H 0.8798 1.0468 0.2458 0.041 Uiso 1 1 calc R . .
H24C H 0.9884 0.9379 0.2735 0.041 Uiso 1 1 calc R . .
C26 C 0.9753(2) 1.22614(14) 0.32548(9) 0.0390(4) Uani 1 1 d . . .
H26A H 1.0565 1.2603 0.3079 0.058 Uiso 1 1 calc R . .
H26B H 0.9789 1.2611 0.3651 0.058 Uiso 1 1 calc R . .
H26C H 0.8801 1.2469 0.3005 0.058 Uiso 1 1 calc R . .
B1 B 0.75396(16) 1.07776(14) 0.39518(7) 0.0177(3) Uani 1 1 d . . .
C25 C 1.13768(16) 1.05144(15) 0.36937(7) 0.0293(3) Uani 1 1 d . . .
H25A H 1.2203 1.0858 0.3527 0.044 Uiso 1 1 calc R . .
H25B H 1.1467 0.9614 0.3715 0.044 Uiso 1 1 calc R . .
H25C H 1.1402 1.0848 0.4093 0.044 Uiso 1 1 calc R . .
C20 C 0.40426(16) 0.74645(16) 0.30758(7) 0.0296(3) Uani 1 1 d . . .
H20A H 0.3207 0.6991 0.3174 0.044 Uiso 1 1 calc R . .
H20B H 0.4175 0.7264 0.2672 0.044 Uiso 1 1 calc R . .
H20C H 0.3840 0.8348 0.3103 0.044 Uiso 1 1 calc R . .
C17 C 0.8136(2) 0.74121(17) 0.49269(7) 0.0361(4) Uani 1 1 d . . .
H17A H 0.7622 0.7100 0.5237 0.054 Uiso 1 1 calc R . .
H17B H 0.8248 0.8309 0.4965 0.054 Uiso 1 1 calc R . .
H17C H 0.9118 0.7028 0.4968 0.054 Uiso 1 1 calc R . .
C16 C 0.51995(18) 0.87671(14) 0.43105(8) 0.0309(4) Uani 1 1 d . . .
H16A H 0.4388 0.8446 0.4493 0.046 Uiso 1 1 calc R . .
H16B H 0.4801 0.9351 0.3996 0.046 Uiso 1 1 calc R . .
H16C H 0.5923 0.9188 0.4611 0.046 Uiso 1 1 calc R . .
C51 C 0.5373(3) 0.4900(3) 0.51656(17) 0.0342(8) Uani 0.50 1 d P A -1
C52 C 0.5273(8) 0.4054(7) 0.4694(3) 0.0305(15) Uani 0.50 1 d P A -1
H52 H 0.5966 0.3396 0.4714 0.037 Uiso 0.50 1 calc PR A -1
C53 C 0.4166(4) 0.4178(3) 0.42018(16) 0.0332(8) Uani 0.50 1 d P A -1
H53 H 0.4118 0.3611 0.3883 0.040 Uiso 0.50 1 calc PR A -1
C54 C 0.3138(9) 0.5107(9) 0.4168(4) 0.0280(13) Uani 0.50 1 d P A -1
H54 H 0.2373 0.5179 0.3830 0.034 Uiso 0.50 1 calc PR A -1
C55 C 0.3227(4) 0.5945(3) 0.46340(16) 0.0270(7) Uani 0.50 1 d P A -1
H55 H 0.2530 0.6600 0.4612 0.032 Uiso 0.50 1 calc PR A -1
C56 C 0.4317(8) 0.5824(8) 0.5123(3) 0.0283(14) Uani 0.50 1 d P A -1
H56 H 0.4349 0.6389 0.5441 0.034 Uiso 0.50 1 calc PR A -1
C57 C 0.6555(11) 0.4786(13) 0.5689(5) 0.051(3) Uani 0.50 1 d P A -1
H57A H 0.6337 0.5331 0.6003 0.076 Uiso 0.50 1 calc PR A -1
H57B H 0.7508 0.5021 0.5583 0.076 Uiso 0.50 1 calc PR A -1
H57C H 0.6607 0.3930 0.5829 0.076 Uiso 0.50 1 calc PR A -1

loop_
_atom_site_aniso_label
_atom_site_aniso_U_11
_atom_site_aniso_U_22
_atom_site_aniso_U_33
_atom_site_aniso_U_23
_atom_site_aniso_U_13
_atom_site_aniso_U_12
Fe1 0.01403(10) 0.01162(10) 0.01807(11) -0.00092(7) 0.00501(7) -0.00037(6)
Cl1 0.02657(18) 0.02605(18) 0.02120(18) -0.00705(13) 0.00570(13) -0.00171(13)
Cl2 0.02697(18) 0.02209(17) 0.0287(2) 0.00273(14) 0.00560(14) 0.00786(13)
C12 0.0232(7) 0.0193(7) 0.0205(7) 0.0033(5) 0.0047(5) -0.0082(5)
O2 0.0193(6) 0.0311(6) 0.0538(8) 0.0062(5) 0.0124(5) 0.0058(4)
C15 0.0158(6) 0.0200(7) 0.0231(7) 0.0040(5) 0.0068(5) -0.0030(5)
O1 0.0250(5) 0.0457(7) 0.0198(6) -0.0006(5) 0.0041(4) -0.0026(5)
C11 0.0212(7) 0.0163(6) 0.0250(8) 0.0019(5) 0.0127(6) -0.0040(5)
N22 0.0203(6) 0.0142(5) 0.0218(6) -0.0010(4) 0.0100(5) -0.0012(4)
C21 0.0177(6) 0.0149(6) 0.0161(7) -0.0001(5) 0.0046(5) 0.0006(5)
C2 0.0239(7) 0.0141(6) 0.0263(8) 0.0007(5) 0.0082(6) 0.0003(5)
C1 0.0158(6) 0.0189(6) 0.0257(8) -0.0034(6) 0.0067(5) -0.0020(5)
C18 0.0259(8) 0.0220(8) 0.0555(11) 0.0144(7) 0.0065(7) 0.0039(6)
C13 0.0193(7) 0.0143(6) 0.0291(8) 0.0054(5) 0.0047(6) -0.0033(5)
C19 0.0337(8) 0.0233(7) 0.0352(9) -0.0097(6) 0.0107(7) -0.0104(6)
C23 0.0224(7) 0.0173(7) 0.0269(8) 0.0001(5) 0.0135(6) -0.0034(5)
C14 0.0179(6) 0.0156(6) 0.0260(8) -0.0001(5) 0.0060(5) -0.0042(5)
C24 0.0280(8) 0.0334(8) 0.0224(8) 0.0016(6) 0.0119(6) -0.0034(6)
C26 0.0417(10) 0.0182(8) 0.0651(13) 0.0051(7) 0.0315(9) -0.0038(7)
B1 0.0196(7) 0.0156(7) 0.0192(8) -0.0014(6) 0.0074(6) 0.0002(6)
C25 0.0242(7) 0.0336(8) 0.0310(9) -0.0045(7) 0.0075(6) -0.0082(6)
C20 0.0166(7) 0.0421(9) 0.0305(9) 0.0110(7) 0.0051(6) 0.0009(6)
C17 0.0420(10) 0.0428(10) 0.0215(9) 0.0034(7) 0.0000(7) -0.0190(8)
C16 0.0362(9) 0.0230(8) 0.0407(10) -0.0029(7) 0.0264(7) -0.0027(6)
C51 0.0255(19) 0.0367(19) 0.043(2) 0.0219(18) 0.0130(14) 0.0009(15)
C52 0.031(4) 0.018(2) 0.049(5) 0.004(3) 0.025(3) 0.003(2)
C53 0.046(2) 0.0246(16) 0.035(2) 0.0021(13) 0.0243(16) 0.0007(14)
C54 0.026(3) 0.032(2) 0.026(3) 0.010(2) 0.004(3) 0.004(3)
C55 0.0316(17) 0.0191(14) 0.0334(19) -0.0014(14) 0.0146(14) 0.0021(12)
C56 0.033(4) 0.024(2) 0.033(4) -0.003(2) 0.019(3) -0.003(2)
C57 0.036(4) 0.065(5) 0.047(6) 0.027(4) -0.004(3) -0.017(3)

loop_
_atom_type_symbol
_atom_type_description
_atom_type_scat_dispersion_real
_atom_type_scat_dispersion_imag
_atom_type_scat_source
C C 0.0033 0.0016 'International Tables Vol C Tables 4.2.6.8 and 6.1.1.4'
H H 0.0000 0.0000 'International Tables Vol C Tables 4.2.6.8 and 6.1.1.4'
B B 0.0013 0.0007 'International Tables Vol C Tables 4.2.6.8 and 6.1.1.4'
N N 0.0061 0.0033 'International Tables Vol C Tables 4.2.6.8 and 6.1.1.4'
O O 0.0106 0.0060 'International Tables Vol C Tables 4.2.6.8 and 6.1.1.4'
Cl Cl 0.1484 0.1585 'International Tables Vol C Tables 4.2.6.8 and 6.1.1.4'
Fe Fe 0.3463 0.8444 'International Tables Vol C Tables 4.2.6.8 and 6.1.1.4'

loop_
_geom_angle_atom_site_label_1
_geom_angle_atom_site_label_2
_geom_angle_atom_site_label_3
_geom_angle
C2 Fe1 C1 97.09(7)
C2 Fe1 C21 92.32(6)
C1 Fe1 C21 91.85(6)
C2 Fe1 C12 101.53(6)
C1 Fe1 C12 157.27(6)
C21 Fe1 C12 100.23(6)
C2 Fe1 C14 112.91(6)
C1 Fe1 C14 94.40(6)
C21 Fe1 C14 152.94(6)
C12 Fe1 C14 66.40(6)
C2 Fe1 C13 88.40(6)
C1 Fe1 C13 128.95(6)
C21 Fe1 C13 138.80(6)
C12 Fe1 C13 39.84(6)
C14 Fe1 C13 39.06(6)
C2 Fe1 C15 152.22(6)
C1 Fe1 C15 91.59(6)
C21 Fe1 C15 113.79(5)
C12 Fe1 C15 65.96(6)
C14 Fe1 C15 39.82(5)
C13 Fe1 C15 65.94(5)
C2 Fe1 C11 139.77(7)
C1 Fe1 C11 123.07(6)
C21 Fe1 C11 88.87(5)
C12 Fe1 C11 39.11(6)
C14 Fe1 C11 65.75(6)
C13 Fe1 C11 65.64(5)
C15 Fe1 C11 38.71(6)
C11 C12 C13 107.57(12)
C11 C12 C17 125.73(14)
C13 C12 C17 126.54(14)
C11 C12 Fe1 71.95(8)
C13 C12 Fe1 70.31(9)
C17 C12 Fe1 126.65(10)
C11 C15 C14 108.24(12)
C11 C15 C20 125.98(13)
C14 C15 C20 125.54(14)
C11 C15 Fe1 71.85(8)
C14 C15 Fe1 69.90(8)
C20 C15 Fe1 128.35(10)
C15 C11 C12 108.21(12)
C15 C11 C16 126.07(14)
C12 C11 C16 125.66(14)
C15 C11 Fe1 69.43(8)
C12 C11 Fe1 68.94(8)
C16 C11 Fe1 129.50(10)
C21 N22 B1 68.88(10)
C21 N22 C23 143.69(12)
B1 N22 C23 147.43(11)
N22 C21 B1 61.25(9)
N22 C21 Fe1 142.84(10)
B1 C21 Fe1 155.84(10)
O2 C2 Fe1 177.30(13)
O1 C1 Fe1 177.68(13)
C13 C18 H18A 109.5
C13 C18 H18B 109.5
H18A C18 H18B 109.5
C13 C18 H18C 109.5
H18A C18 H18C 109.5
H18B C18 H18C 109.5
C14 C13 C12 108.25(12)
C14 C13 C18 125.29(14)
C12 C13 C18 126.37(14)
C14 C13 Fe1 70.35(8)
C12 C13 Fe1 69.85(8)
C18 C13 Fe1 128.18(10)
C14 C19 H19A 109.5
C14 C19 H19B 109.5
H19A C19 H19B 109.5
C14 C19 H19C 109.5
H19A C19 H19C 109.5
H19B C19 H19C 109.5
N22 C23 C24 109.92(12)
N22 C23 C25 108.50(12)
C24 C23 C25 111.18(12)
N22 C23 C26 105.26(11)
C24 C23 C26 111.21(14)
C25 C23 C26 110.57(13)
C13 C14 C15 107.64(12)
C13 C14 C19 126.02(13)
C15 C14 C19 126.16(13)
C13 C14 Fe1 70.59(8)
C15 C14 Fe1 70.27(8)
C19 C14 Fe1 128.35(10)
C23 C24 H24A 109.5
C23 C24 H24B 109.5
H24A C24 H24B 109.5
C23 C24 H24C 109.5
H24A C24 H24C 109.5
H24B C24 H24C 109.5
C23 C26 H26A 109.5
C23 C26 H26B 109.5
H26A C26 H26B 109.5
C23 C26 H26C 109.5
H26A C26 H26C 109.5
H26B C26 H26C 109.5
N22 B1 C21 49.87(8)
N22 B1 Cl1 119.64(11)
C21 B1 Cl1 123.20(10)
N22 B1 Cl2 118.13(11)
C21 B1 Cl2 120.79(11)
Cl1 B1 Cl2 111.71(8)
C23 C25 H25A 109.5
C23 C25 H25B 109.5
H25A C25 H25B 109.5
C23 C25 H25C 109.5
H25A C25 H25C 109.5
H25B C25 H25C 109.5
C15 C20 H20A 109.5
C15 C20 H20B 109.5
H20A C20 H20B 109.5
C15 C20 H20C 109.5
H20A C20 H20C 109.5
H20B C20 H20C 109.5
C12 C17 H17A 109.5
C12 C17 H17B 109.5
H17A C17 H17B 109.5
C12 C17 H17C 109.5
H17A C17 H17C 109.5
H17B C17 H17C 109.5
C11 C16 H16A 109.5
C11 C16 H16B 109.5
H16A C16 H16B 109.5
C11 C16 H16C 109.5
H16A C16 H16C 109.5
H16B C16 H16C 109.5
C56 C51 C52 117.9(4)
C56 C51 C57 121.4(7)
C52 C51 C57 120.7(7)
C53 C52 C51 120.2(6)
C53 C52 H52 119.9
C51 C52 H52 119.9
C54 C53 C52 120.9(6)
C54 C53 H53 119.6
C52 C53 H53 119.6
C53 C54 C55 119.3(6)
C53 C54 H54 120.4
C55 C54 H54 120.4
C56 C55 C54 120.1(6)
C56 C55 H55 120.0
C54 C55 H55 120.0
C55 C56 C51 121.7(6)
C55 C56 H56 119.1
C51 C56 H56 119.1

loop_
_geom_bond_atom_site_label_1
_geom_bond_atom_site_label_2
_geom_bond_distance
Fe1 C2 1.7534(17)
Fe1 C1 1.7641(18)
Fe1 C21 1.9181(16)
Fe1 C12 2.1068(17)
Fe1 C14 2.1099(16)
Fe1 C13 2.1130(16)
Fe1 C15 2.1149(16)
Fe1 C11 2.1465(16)
Cl1 B1 1.8333(18)
Cl2 B1 1.8462(17)
C12 C11 1.424(2)
C12 C13 1.438(2)
C12 C17 1.493(2)
O2 C2 1.1444(18)
C15 C11 1.413(2)
C15 C14 1.439(2)
C15 C20 1.499(2)
O1 C1 1.1418(19)
C11 C16 1.494(2)
N22 C21 1.2940(18)
N22 B1 1.4837(19)
N22 C23 1.4850(17)
C21 B1 1.579(2)
C18 C13 1.502(2)
C18 H18A 0.9800
C18 H18B 0.9800
C18 H18C 0.9800
C13 C14 1.412(2)
C19 C14 1.499(2)
C19 H19A 0.9800
C19 H19B 0.9800
C19 H19C 0.9800
C23 C24 1.519(2)
C23 C25 1.523(2)
C23 C26 1.525(2)
C24 H24A 0.9800
C24 H24B 0.9800
C24 H24C 0.9800
C26 H26A 0.9800
C26 H26B 0.9800
C26 H26C 0.9800
C25 H25A 0.9800
C25 H25B 0.9800
C25 H25C 0.9800
C20 H20A 0.9800
C20 H20B 0.9800
C20 H20C 0.9800
C17 H17A 0.9800
C17 H17B 0.9800
C17 H17C 0.9800
C16 H16A 0.9800
C16 H16B 0.9800
C16 H16C 0.9800
C51 C56 1.384(10)
C51 C52 1.408(8)
C51 C57 1.471(8)
C52 C53 1.383(8)
C52 H52 0.9500
C53 C54 1.372(9)
C53 H53 0.9500
C54 C55 1.394(10)
C54 H54 0.9500
C55 C56 1.368(7)
C55 H55 0.9500
C56 H56 0.9500
C57 H57A 0.9800
C57 H57B 0.9800
C57 H57C 0.9800

loop_
_geom_torsion_atom_site_label_1
_geom_torsion_atom_site_label_2
_geom_torsion_atom_site_label_3
_geom_torsion_atom_site_label_4
_geom_torsion
C2 Fe1 C12 C11 169.82(8)
C1 Fe1 C12 C11 -45.76(19)
C21 Fe1 C12 C11 75.29(9)
C14 Fe1 C12 C11 -80.03(9)
C13 Fe1 C12 C11 -116.99(11)
C15 Fe1 C12 C11 -36.32(8)
C2 Fe1 C12 C13 -73.19(9)
C1 Fe1 C12 C13 71.23(18)
C21 Fe1 C12 C13 -167.71(8)
C14 Fe1 C12 C13 36.96(8)
C15 Fe1 C12 C13 80.67(8)
C11 Fe1 C12 C13 116.99(11)
C2 Fe1 C12 C17 48.28(16)
C1 Fe1 C12 C17 -167.30(15)
C21 Fe1 C12 C17 -46.25(15)
C14 Fe1 C12 C17 158.43(16)
C13 Fe1 C12 C17 121.47(18)
C15 Fe1 C12 C17 -157.86(16)
C11 Fe1 C12 C17 -121.54(18)
C2 Fe1 C15 C11 104.52(14)
C1 Fe1 C15 C11 -146.96(9)
C21 Fe1 C15 C11 -54.23(9)
C12 Fe1 C15 C11 36.68(8)
C14 Fe1 C15 C11 118.08(12)
C13 Fe1 C15 C11 80.49(9)
C2 Fe1 C15 C14 -13.56(17)
C1 Fe1 C15 C14 94.97(9)
C21 Fe1 C15 C14 -172.31(8)
C12 Fe1 C15 C14 -81.40(9)
C13 Fe1 C15 C14 -37.59(9)
C11 Fe1 C15 C14 -118.08(12)
C2 Fe1 C15 C20 -133.54(15)
C1 Fe1 C15 C20 -25.02(14)
C21 Fe1 C15 C20 67.71(15)
C12 Fe1 C15 C20 158.62(15)
C14 Fe1 C15 C20 -119.98(17)
C13 Fe1 C15 C20 -157.57(15)
C11 Fe1 C15 C20 121.94(17)
C14 C15 C11 C12 2.57(15)
C20 C15 C11 C12 177.16(13)
Fe1 C15 C11 C12 -58.17(10)
C14 C15 C11 C16 -174.71(13)
C20 C15 C11 C16 -0.1(2)
Fe1 C15 C11 C16 124.55(14)
C14 C15 C11 Fe1 60.74(9)
C20 C15 C11 Fe1 -124.67(14)
C13 C12 C11 C15 -3.18(15)
C17 C12 C11 C15 -178.92(13)
Fe1 C12 C11 C15 58.47(10)
C13 C12 C11 C16 174.12(13)
C17 C12 C11 C16 -1.6(2)
Fe1 C12 C11 C16 -124.23(14)
C13 C12 C11 Fe1 -61.65(10)
C17 C12 C11 Fe1 122.61(14)
C2 Fe1 C11 C15 -135.69(10)
C1 Fe1 C11 C15 40.58(11)
C21 Fe1 C11 C15 132.05(9)
C12 Fe1 C11 C15 -120.14(12)
C14 Fe1 C11 C15 -38.30(8)
C13 Fe1 C11 C15 -81.33(9)
C2 Fe1 C11 C12 -15.56(13)
C1 Fe1 C11 C12 160.71(9)
C21 Fe1 C11 C12 -107.81(9)
C14 Fe1 C11 C12 81.84(9)
C13 Fe1 C11 C12 38.80(8)
C15 Fe1 C11 C12 120.14(12)
C2 Fe1 C11 C16 103.93(16)
C1 Fe1 C11 C16 -79.80(16)
C21 Fe1 C11 C16 11.67(15)
C12 Fe1 C11 C16 119.49(18)
C14 Fe1 C11 C16 -158.67(16)
C13 Fe1 C11 C16 158.29(16)
C15 Fe1 C11 C16 -120.38(18)
C23 N22 C21 B1 -179.5(2)
B1 N22 C21 Fe1 177.45(18)
C23 N22 C21 Fe1 -2.0(3)
C2 Fe1 C21 N22 38.42(18)
C1 Fe1 C21 N22 -58.76(18)
C12 Fe1 C21 N22 140.58(17)
C14 Fe1 C21 N22 -162.18(15)
C13 Fe1 C21 N22 128.63(17)
C15 Fe1 C21 N22 -151.31(17)
C11 Fe1 C21 N22 178.18(18)
C2 Fe1 C21 B1 -147.1(3)
C1 Fe1 C21 B1 115.8(3)
C12 Fe1 C21 B1 -44.9(3)
C14 Fe1 C21 B1 12.4(3)
C13 Fe1 C21 B1 -56.8(3)
C15 Fe1 C21 B1 23.2(3)
C11 Fe1 C21 B1 -7.3(3)
C11 C12 C13 C14 2.59(15)
C17 C12 C13 C14 178.28(13)
Fe1 C12 C13 C14 -60.12(10)
C11 C12 C13 C18 -174.10(13)
C17 C12 C13 C18 1.6(2)
Fe1 C12 C13 C18 123.19(14)
C11 C12 C13 Fe1 62.71(9)
C17 C12 C13 Fe1 -121.59(15)
C2 Fe1 C13 C14 -130.74(9)
C1 Fe1 C13 C14 -32.92(11)
C21 Fe1 C13 C14 137.56(9)
C12 Fe1 C13 C14 119.03(12)
C15 Fe1 C13 C14 38.31(8)
C11 Fe1 C13 C14 80.93(9)
C2 Fe1 C13 C12 110.23(9)
C1 Fe1 C13 C12 -151.94(9)
C21 Fe1 C13 C12 18.54(12)
C14 Fe1 C13 C12 -119.03(12)
C15 Fe1 C13 C12 -80.71(9)
C11 Fe1 C13 C12 -38.09(8)
C2 Fe1 C13 C18 -10.77(15)
C1 Fe1 C13 C18 87.06(15)
C21 Fe1 C13 C18 -102.46(15)
C12 Fe1 C13 C18 -121.00(17)
C14 Fe1 C13 C18 119.97(18)
C15 Fe1 C13 C18 158.29(16)
C11 Fe1 C13 C18 -159.10(16)
C21 N22 C23 C24 41.6(3)
B1 N22 C23 C24 -137.4(2)
C21 N22 C23 C25 -80.1(2)
B1 N22 C23 C25 100.8(2)
C21 N22 C23 C26 161.50(19)
B1 N22 C23 C26 -17.6(3)
C12 C13 C14 C15 -1.02(15)
C18 C13 C14 C15 175.72(13)
Fe1 C13 C14 C15 -60.82(10)
C12 C13 C14 C19 -176.33(13)
C18 C13 C14 C19 0.4(2)
Fe1 C13 C14 C19 123.86(14)
C12 C13 C14 Fe1 59.81(10)
C18 C13 C14 Fe1 -123.46(14)
C11 C15 C14 C13 -0.96(15)
C20 C15 C14 C13 -175.57(13)
Fe1 C15 C14 C13 61.02(9)
C11 C15 C14 C19 174.35(13)
C20 C15 C14 C19 -0.3(2)
Fe1 C15 C14 C19 -123.67(14)
C11 C15 C14 Fe1 -61.98(9)
C20 C15 C14 Fe1 123.40(14)
C2 Fe1 C14 C13 55.31(10)
C1 Fe1 C14 C13 154.92(9)
C21 Fe1 C14 C13 -102.26(14)
C12 Fe1 C14 C13 -37.68(9)
C15 Fe1 C14 C13 -117.88(12)
C11 Fe1 C14 C13 -80.63(10)
C2 Fe1 C14 C15 173.19(8)
C1 Fe1 C14 C15 -87.20(9)
C21 Fe1 C14 C15 15.62(16)
C12 Fe1 C14 C15 80.20(9)
C13 Fe1 C14 C15 117.88(12)
C11 Fe1 C14 C15 37.25(8)
C2 Fe1 C14 C19 -65.77(15)
C1 Fe1 C14 C19 33.84(14)
C21 Fe1 C14 C19 136.66(14)
C12 Fe1 C14 C19 -158.77(15)
C13 Fe1 C14 C19 -121.08(17)
C15 Fe1 C14 C19 121.04(17)
C11 Fe1 C14 C19 158.28(15)
C23 N22 B1 C21 179.4(2)
C21 N22 B1 Cl1 110.14(12)
C23 N22 B1 Cl1 -70.4(2)
C21 N22 B1 Cl2 -107.97(12)
C23 N22 B1 Cl2 71.4(2)
Fe1 C21 B1 N22 -176.2(3)
N22 C21 B1 Cl1 -102.79(13)
Fe1 C21 B1 Cl1 81.0(3)
N22 C21 B1 Cl2 102.45(13)
Fe1 C21 B1 Cl2 -73.8(3)
C56 C51 C52 C53 1.6(12)
C57 C51 C52 C53 -179.3(7)
C51 C52 C53 C54 -1.1(10)
C52 C53 C54 C55 0.8(11)
C53 C54 C55 C56 -1.0(12)
C54 C55 C56 C51 1.5(11)
C52 C51 C56 C55 -1.8(13)
C57 C51 C56 C55 179.1(7)
